data_4506282
loop_
_publ_author_name
'Wang, Hao'
'Liu, Sui-Jun'
'Tian, Dan'
'Jia, Ji-Min'
'Hu, Tong-Liang'

_publ_section_title
;
 Temperature-Dependent Structures of Lanthanide Metal--Organic Frameworks
 Based on Furan-2,5-Dicarboxylate and Oxalate
;
_journal_issue 6
_journal_name_full 'Crystal Growth &amp; Design'
_journal_page_first 3263
_journal_paper_doi 10.1021/cg3004036
_journal_volume 12
_journal_year 2012
_chemical_formula_moiety 'C7 H6 O9 Tb,H2 O'
_chemical_formula_sum 'C7 H8 O10 Tb'
_chemical_formula_weight 411.05
_chemical_name_systematic
; 
 ? 
;
_space_group_IT_number 14
_symmetry_cell_setting monoclinic
_symmetry_space_group_name_Hall '-P 2ybc'
_symmetry_space_group_name_H-M 'P 1 21/c 1'
_atom_sites_solution_hydrogens geom
_atom_sites_solution_primary direct
_atom_sites_solution_secondary difmap
_audit_creation_method SHELXL-97
_cell_angle_alpha 90.00
_cell_angle_beta 108.75(3)
_cell_angle_gamma 90.00
_cell_formula_units_Z 4
_cell_length_a 7.3108(15)
_cell_length_b 9.7220(19)
_cell_length_c 15.298(5)
_cell_measurement_reflns_used 10441
_cell_measurement_temperature 293(2)
_cell_measurement_theta_max 27.6
_cell_measurement_theta_min 3.35
_cell_volume 1029.6(5)
_computing_structure_refinement 'SHELXL-97 (Sheldrick, 1997)'
_computing_structure_solution 'SHELXS-97 (Sheldrick, 1990)'
_diffrn_ambient_temperature 293(2)
_diffrn_measured_fraction_theta_full 0.998
_diffrn_measured_fraction_theta_max 0.998
_diffrn_measurement_device_type 'Rigaku SCXmini diffractometer'
_diffrn_measurement_method \w
_diffrn_radiation_monochromator graphite
_diffrn_radiation_source 'fine-focus sealed tube'
_diffrn_radiation_type MoK\a
_diffrn_radiation_wavelength 0.71073
_diffrn_reflns_av_R_equivalents 0.0418
_diffrn_reflns_av_sigmaI/netI 0.0284
_diffrn_reflns_limit_h_max 8
_diffrn_reflns_limit_h_min -8
_diffrn_reflns_limit_k_max 11
_diffrn_reflns_limit_k_min -11
_diffrn_reflns_limit_l_max 18
_diffrn_reflns_limit_l_min -18
_diffrn_reflns_number 8896
_diffrn_reflns_theta_full 25.20
_diffrn_reflns_theta_max 25.20
_diffrn_reflns_theta_min 3.35
_diffrn_standards_decay_% 0
_diffrn_standards_interval_time 0
_diffrn_standards_number 0
_exptl_absorpt_coefficient_mu 6.919
_exptl_absorpt_correction_T_max 0.3244
_exptl_absorpt_correction_T_min 0.2663
_exptl_absorpt_correction_type multi-scan
_exptl_absorpt_process_details Higashi,1995
_exptl_crystal_colour colorless
_exptl_crystal_density_diffrn 2.652
_exptl_crystal_density_method 'not measured'
_exptl_crystal_description prism
_exptl_crystal_F_000 780
_exptl_crystal_size_max 0.26
_exptl_crystal_size_mid 0.24
_exptl_crystal_size_min 0.21
_refine_diff_density_max 0.450
_refine_diff_density_min -0.760
_refine_diff_density_rms 0.138
_refine_ls_extinction_method none
_refine_ls_goodness_of_fit_ref 1.006
_refine_ls_hydrogen_treatment mixed
_refine_ls_matrix_type full
_refine_ls_number_parameters 181
_refine_ls_number_reflns 1855
_refine_ls_number_restraints 11
_refine_ls_restrained_S_all 1.004
_refine_ls_R_factor_all 0.0219
_refine_ls_R_factor_gt 0.0200
_refine_ls_shift/su_max 0.002
_refine_ls_shift/su_mean 0.000
_refine_ls_structure_factor_coef Fsqd
_refine_ls_weighting_details 'calc w=1/[\s^2^(Fo^2^)+(0.0263P)^2^+2.3268P] where P=(Fo^2^+2Fc^2^)/3'
_refine_ls_weighting_scheme calc
_refine_ls_wR_factor_gt 0.0513
_refine_ls_wR_factor_ref 0.0523
_reflns_number_gt 1758
_reflns_number_total 1855
_reflns_threshold_expression >2sigma(I)
_cod_data_source_file cg3004036_si_002.cif
_cod_data_source_block 5
_cod_depositor_comments
;
The following automatic conversions were performed:

'_symmetry_cell_setting' value 'Monoclinic' changed to 'monoclinic'
according to /home/saulius/struct/CIF-dictionaries/cif_core.dic
dictionary named 'cif_core.dic' version 2.4.1 from 2010-06-29.

Automatic conversion script
Id: cif_fix_values 1891 2012-01-12 08:04:46Z andrius 
;
_cod_original_cell_volume 1029.6(4)
_cod_original_sg_symbol_Hall '-P 2ybc '
_cod_original_sg_symbol_H-M 'P 21/c '
_cod_database_code 4506282

loop_
_symmetry_equiv_pos_as_xyz
'x, y, z'
'-x, y+1/2, -z+1/2'
'-x, -y, -z'
'x, -y-1/2, z-1/2'

loop_
_atom_site_label
_atom_site_type_symbol
_atom_site_fract_x
_atom_site_fract_y
_atom_site_fract_z
_atom_site_U_iso_or_equiv
_atom_site_adp_type
_atom_site_occupancy
_atom_site_symmetry_multiplicity
_atom_site_calc_flag
_atom_site_refinement_flags
O7 O 0.7253(4) 0.5755(3) 0.5178(2) 0.0155(6) Uani 1 1 d .
Tb1 Tb 0.27961(2) 0.445109(18) 0.642328(12) 0.01131(9) Uani 1 1 d D
O1 O 0.1654(4) 0.6582(3) 0.57674(19) 0.0195(6) Uani 1 1 d .
O1W O 0.0185(4) 0.5301(3) 0.6937(2) 0.0188(6) Uani 1 1 d D
O2 O -0.0113(4) 0.6879(3) 0.42927(19) 0.0209(7) Uani 1 1 d .
O2W O 0.2446(5) 0.2856(3) 0.7619(2) 0.0279(7) Uani 1 1 d D
O3 O 0.3034(4) 0.9138(3) 0.58688(19) 0.0160(6) Uani 1 1 d .
O4 O 0.4789(4) 1.2538(3) 0.64355(19) 0.0172(6) Uani 1 1 d .
O5 O 0.5462(4) 1.0610(3) 0.7260(2) 0.0214(7) Uani 1 1 d .
O6 O 0.5594(4) 0.5460(3) 0.6160(2) 0.0207(7) Uani 1 1 d .
C1 C 0.1099(5) 0.7259(4) 0.5032(3) 0.0140(8) Uani 1 1 d .
C2 C 0.1909(6) 0.8644(4) 0.5037(3) 0.0141(8) Uani 1 1 d .
C3 C 0.1671(6) 0.9624(4) 0.4375(3) 0.0195(9) Uani 1 1 d .
H3 H 0.0980 0.9533 0.3751 0.023 Uiso 1 1 calc R
C4 C 0.2678(6) 1.0810(4) 0.4820(3) 0.0184(9) Uani 1 1 d .
H4 H 0.2776 1.1648 0.4546 0.022 Uiso 1 1 calc R
C5 C 0.3466(6) 1.0478(4) 0.5723(3) 0.0142(8) Uani 1 1 d .
C6 C 0.4657(6) 1.1247(4) 0.6531(3) 0.0132(8) Uani 1 1 d .
C7 C 0.5817(6) 0.5351(4) 0.5384(3) 0.0146(9) Uani 1 1 d .
O3W O 0.1438(5) 0.8253(4) 0.7399(2) 0.0294(7) Uani 1 1 d D
H1WA H -0.032(6) 0.467(4) 0.717(3) 0.044 Uiso 1 1 d D
H1WB H -0.072(5) 0.566(5) 0.650(2) 0.044 Uiso 1 1 d D
H2WB H 0.329(5) 0.233(4) 0.793(3) 0.044 Uiso 1 1 d D
H2WA H 0.134(4) 0.265(5) 0.765(3) 0.044 Uiso 1 1 d D
H3WA H 0.149(8) 0.793(5) 0.690(2) 0.044 Uiso 1 1 d D
H3WB H 0.240(6) 0.790(5) 0.780(3) 0.044 Uiso 1 1 d D

loop_
_atom_site_aniso_label
_atom_site_aniso_U_11
_atom_site_aniso_U_22
_atom_site_aniso_U_33
_atom_site_aniso_U_23
_atom_site_aniso_U_13
_atom_site_aniso_U_12
O7 0.0116(14) 0.0203(14) 0.0149(15) 0.0000(12) 0.0049(12) -0.0033(11)
Tb1 0.01262(13) 0.01091(12) 0.00950(13) -0.00045(7) 0.00230(8) -0.00150(7)
O1 0.0255(16) 0.0132(14) 0.0183(15) 0.0041(13) 0.0051(12) 0.0003(12)
O1W 0.0176(16) 0.0219(15) 0.0181(16) 0.0003(13) 0.0073(12) -0.0023(12)
O2 0.0216(16) 0.0221(16) 0.0161(15) -0.0036(13) 0.0020(12) -0.0091(13)
O2W 0.0250(17) 0.0337(19) 0.0280(18) 0.0169(15) 0.0125(14) 0.0067(15)
O3 0.0205(15) 0.0136(13) 0.0121(14) 0.0020(11) 0.0026(12) -0.0042(12)
O4 0.0186(14) 0.0133(14) 0.0179(15) -0.0010(12) 0.0031(11) 0.0005(12)
O5 0.0229(16) 0.0215(16) 0.0149(16) 0.0054(12) -0.0007(13) 0.0030(12)
O6 0.0208(16) 0.0272(17) 0.0145(16) -0.0022(12) 0.0064(13) -0.0076(12)
C1 0.0127(19) 0.0156(19) 0.015(2) -0.0022(17) 0.0063(16) 0.0020(16)
C2 0.016(2) 0.0145(19) 0.0109(19) -0.0027(16) 0.0022(16) -0.0010(16)
C3 0.024(2) 0.019(2) 0.011(2) -0.0007(17) 0.0000(17) -0.0043(18)
C4 0.025(2) 0.0133(19) 0.015(2) 0.0032(16) 0.0042(18) -0.0027(17)
C5 0.014(2) 0.0117(19) 0.016(2) -0.0001(16) 0.0035(16) -0.0012(15)
C6 0.014(2) 0.0145(19) 0.012(2) 0.0011(16) 0.0054(16) 0.0016(16)
C7 0.015(2) 0.0138(19) 0.014(2) 0.0027(16) 0.0025(17) 0.0022(16)
O3W 0.0265(18) 0.0346(19) 0.0274(18) -0.0056(16) 0.0089(14) 0.0067(15)

loop_
_atom_type_symbol
_atom_type_description
_atom_type_scat_dispersion_real
_atom_type_scat_dispersion_imag
_atom_type_scat_source
C C 0.0033 0.0016 'International Tables Vol C Tables 4.2.6.8 and 6.1.1.4'
H H 0.0000 0.0000 'International Tables Vol C Tables 4.2.6.8 and 6.1.1.4'
O O 0.0106 0.0060 'International Tables Vol C Tables 4.2.6.8 and 6.1.1.4'
Tb Tb -0.1723 4.1537 'International Tables Vol C Tables 4.2.6.8 and 6.1.1.4'

loop_
_geom_angle_atom_site_label_1
_geom_angle_atom_site_label_2
_geom_angle_atom_site_label_3
_geom_angle
_geom_angle_site_symmetry_1
_geom_angle_site_symmetry_3
C7 O7 Tb1 118.9(2) . 3_666
O5 Tb1 O2 146.64(11) 2_646 3_566
O5 Tb1 O1 87.86(10) 2_646 .
O2 Tb1 O1 99.27(10) 3_566 .
O5 Tb1 O4 102.26(10) 2_646 1_545
O2 Tb1 O4 89.46(10) 3_566 1_545
O1 Tb1 O4 146.84(10) . 1_545
O5 Tb1 O6 71.78(11) 2_646 .
O2 Tb1 O6 141.58(10) 3_566 .
O1 Tb1 O6 76.89(10) . .
O4 Tb1 O6 76.56(10) 1_545 .
O5 Tb1 O1W 79.74(11) 2_646 .
O2 Tb1 O1W 73.04(10) 3_566 .
O1 Tb1 O1W 68.16(10) . .
O4 Tb1 O1W 144.36(10) 1_545 .
O6 Tb1 O1W 135.29(10) . .
O5 Tb1 O7 137.92(10) 2_646 3_666
O2 Tb1 O7 75.08(10) 3_566 3_666
O1 Tb1 O7 75.78(10) . 3_666
O4 Tb1 O7 75.73(10) 1_545 3_666
O6 Tb1 O7 66.87(10) . 3_666
O1W Tb1 O7 126.24(10) . 3_666
O5 Tb1 O2W 79.58(11) 2_646 .
O2 Tb1 O2W 74.09(11) 3_566 .
O1 Tb1 O2W 140.00(11) . .
O4 Tb1 O2W 73.16(10) 1_545 .
O6 Tb1 O2W 132.23(10) . .
O1W Tb1 O2W 72.26(10) . .
O7 Tb1 O2W 135.85(10) 3_666 .
C1 O1 Tb1 145.0(3) . .
Tb1 O1W H1WA 112(3) . .
Tb1 O1W H1WB 112(3) . .
H1WA O1W H1WB 107(4) . .
C1 O2 Tb1 147.4(3) . 3_566
Tb1 O2W H2WB 125(3) . .
Tb1 O2W H2WA 121(2) . .
H2WB O2W H2WA 112(4) . .
C2 O3 C5 106.5(3) . .
C6 O4 Tb1 135.2(3) . 1_565
C6 O5 Tb1 174.9(3) . 2_656
C7 O6 Tb1 119.9(3) . .
O2 C1 O1 126.1(4) . .
O2 C1 C2 116.3(4) . .
O1 C1 C2 117.6(3) . .
C3 C2 O3 110.1(3) . .
C3 C2 C1 133.1(4) . .
O3 C2 C1 116.7(3) . .
C2 C3 C4 106.9(4) . .
C2 C3 H3 126.6 . .
C4 C3 H3 126.6 . .
C5 C4 C3 106.3(4) . .
C5 C4 H4 126.8 . .
C3 C4 H4 126.8 . .
C4 C5 O3 110.3(3) . .
C4 C5 C6 132.9(4) . .
O3 C5 C6 116.8(3) . .
O5 C6 O4 124.2(4) . .
O5 C6 C5 118.9(3) . .
O4 C6 C5 116.9(3) . .
O7 C7 O6 125.9(4) . .
O7 C7 C7 117.0(5) . 3_666
O6 C7 C7 117.1(5) . 3_666
H3WA O3W H3WB 104(4) . .

loop_
_geom_bond_atom_site_label_1
_geom_bond_atom_site_label_2
_geom_bond_distance
_geom_bond_site_symmetry_2
O7 C7 1.253(5) .
O7 Tb1 2.447(3) 3_666
Tb1 O5 2.302(3) 2_646
Tb1 O2 2.311(3) 3_566
Tb1 O1 2.336(3) .
Tb1 O4 2.360(3) 1_545
Tb1 O6 2.416(3) .
Tb1 O1W 2.431(3) .
Tb1 O7 2.447(3) 3_666
Tb1 O2W 2.473(3) .
O1 C1 1.254(5) .
O1W H1WA 0.852(19) .
O1W H1WB 0.850(19) .
O2 C1 1.247(5) .
O2 Tb1 2.311(3) 3_566
O2W H2WB 0.823(19) .
O2W H2WA 0.855(19) .
O3 C2 1.362(5) .
O3 C5 1.376(4) .
O4 C6 1.271(5) .
O4 Tb1 2.360(3) 1_565
O5 C6 1.246(5) .
O5 Tb1 2.302(3) 2_656
O6 C7 1.253(5) .
C1 C2 1.470(5) .
C2 C3 1.359(6) .
C3 C4 1.419(6) .
C3 H3 0.9300 .
C4 C5 1.354(6) .
C4 H4 0.9300 .
C5 C6 1.467(5) .
C7 C7 1.540(8) 3_666
O3W H3WA 0.837(19) .
O3W H3WB 0.85(2) .

loop_
_geom_torsion_atom_site_label_1
_geom_torsion_atom_site_label_2
_geom_torsion_atom_site_label_3
_geom_torsion_atom_site_label_4
_geom_torsion
_geom_torsion_site_symmetry_1
_geom_torsion_site_symmetry_4
O5 Tb1 O1 C1 148.4(5) 2_646 .
O2 Tb1 O1 C1 -64.4(5) 3_566 .
O4 Tb1 O1 C1 39.0(5) 1_545 .
O6 Tb1 O1 C1 76.6(5) . .
O1W Tb1 O1 C1 -131.8(5) . .
O7 Tb1 O1 C1 7.5(4) 3_666 .
O2W Tb1 O1 C1 -140.7(4) . .
O5 Tb1 O6 C7 -176.5(3) 2_646 .
O2 Tb1 O6 C7 4.0(4) 3_566 .
O1 Tb1 O6 C7 -84.4(3) . .
O4 Tb1 O6 C7 75.5(3) 1_545 .
O1W Tb1 O6 C7 -123.4(3) . .
O7 Tb1 O6 C7 -4.5(3) 3_666 .
O2W Tb1 O6 C7 127.3(3) . .
Tb1 O2 C1 O1 28.0(8) 3_566 .
Tb1 O2 C1 C2 -150.7(4) 3_566 .
Tb1 O1 C1 O2 48.9(7) . .
Tb1 O1 C1 C2 -132.5(4) . .
C5 O3 C2 C3 1.5(5) . .
C5 O3 C2 C1 -174.2(3) . .
O2 C1 C2 C3 -3.0(7) . .
O1 C1 C2 C3 178.3(5) . .
O2 C1 C2 O3 171.6(4) . .
O1 C1 C2 O3 -7.2(5) . .
O3 C2 C3 C4 -1.0(5) . .
C1 C2 C3 C4 173.8(4) . .
C2 C3 C4 C5 0.1(5) . .
C3 C4 C5 O3 0.9(5) . .
C3 C4 C5 C6 -179.9(4) . .
C2 O3 C5 C4 -1.5(5) . .
C2 O3 C5 C6 179.1(3) . .
Tb1 O5 C6 O4 -77(3) 2_656 .
Tb1 O5 C6 C5 104(3) 2_656 .
Tb1 O4 C6 O5 -101.2(5) 1_565 .
Tb1 O4 C6 C5 78.6(5) 1_565 .
C4 C5 C6 O5 -167.9(5) . .
O3 C5 C6 O5 11.3(6) . .
C4 C5 C6 O4 12.3(7) . .
O3 C5 C6 O4 -168.5(3) . .
Tb1 O7 C7 O6 -175.9(3) 3_666 .
Tb1 O7 C7 C7 4.5(5) 3_666 3_666
Tb1 O6 C7 O7 -175.5(3) . .
Tb1 O6 C7 C7 4.1(6) . 3_666
